data_4322648
loop_
_publ_author_name
'R. Krishna Kumar'
'S. Balasubramanian'
'Israel Goldberg'

_publ_section_title
;
 Supramolecular Multiporphyrin Architecture. Coordination Polymers and
 Open Networks in Crystals of Tetrakis(4-cyanophenyl)- and
 Tetrakis(4-nitrophenyl)metalloporphyrin
;
_journal_name_full 'Inorganic Chemistry'
_journal_page_first 541
_journal_page_last 552
_journal_paper_doi 10.1021/ic971259u
_journal_volume 37
_journal_year 1998
_chemical_formula_moiety 'C48 H24 N8 Zn . C H Cl3 . C6 H6'
_chemical_formula_sum 'C55 H31 Cl3 N8 Zn'
_chemical_formula_weight 975.6
_chemical_name_systematic
; 
 zinc(II)-tetra(4-cyanophenyl)porphyrin chloroform benzene (1:1:1) solvate
;
_space_group_IT_number 14
_symmetry_cell_setting monoclinic
_symmetry_space_group_name_Hall '-P 2ybc'
_symmetry_space_group_name_H-M 'P 1 21/c 1'
_atom_sites_solution_hydrogens geom
_atom_sites_solution_primary direct
_atom_sites_solution_secondary difmap
_audit_creation_method SHELXL
_cell_angle_alpha 90.00
_cell_angle_beta 97.71(3)
_cell_angle_gamma 90.00
_cell_formula_units_Z 4
_cell_length_a 9.570(4)
_cell_length_b 30.037(7)
_cell_length_c 16.099(6)
_cell_measurement_temperature 298(2)
_cell_volume 4586(3)
_diffrn_ambient_temperature 298(2)
_diffrn_radiation_monochromator graphite
_diffrn_radiation_source 'fine-focus sealed tube'
_diffrn_radiation_type MoK\a
_diffrn_radiation_wavelength 0.71070
_diffrn_reflns_av_R_equivalents 0.0454
_diffrn_reflns_av_sigmaI/netI 0.1085
_diffrn_reflns_limit_h_max 9
_diffrn_reflns_limit_h_min 0
_diffrn_reflns_limit_k_max 30
_diffrn_reflns_limit_k_min 0
_diffrn_reflns_limit_l_max 16
_diffrn_reflns_limit_l_min -16
_diffrn_reflns_number 4404
_diffrn_reflns_theta_max 20.97
_diffrn_reflns_theta_min 1.36
_exptl_absorpt_coefficient_mu 0.758
_exptl_crystal_density_diffrn 1.385
_exptl_crystal_F_000 1940
_refine_diff_density_max 0.851
_refine_diff_density_min -0.747
_refine_diff_density_rms 0.094
_refine_ls_extinction_method none
_refine_ls_goodness_of_fit_all 0.721
_refine_ls_goodness_of_fit_obs 0.761
_refine_ls_matrix_type full
_refine_ls_number_parameters 550
_refine_ls_number_reflns 4118
_refine_ls_number_restraints 0
_refine_ls_restrained_S_all 0.721
_refine_ls_restrained_S_obs 0.761
_refine_ls_R_factor_all 0.1393
_refine_ls_R_factor_obs 0.1018
_refine_ls_shift/esd_max 4.765
_refine_ls_shift/esd_mean 0.116
_refine_ls_structure_factor_coef Fsqd
_refine_ls_weighting_details 'w=1/[\s^2^(Fo^2^)+(0.4138P)^2^+14.1298P] where P=(Fo^2^+2Fc^2^)/3'
_refine_ls_weighting_scheme calc
_refine_ls_wR_factor_all 0.3619
_refine_ls_wR_factor_obs 0.3100
_reflns_number_observed 2705
_reflns_number_total 4118
_reflns_observed_criterion >2sigma(I)
_cod_data_source_file ic971259u_09.cif
_cod_data_source_block 9
_cod_depositor_comments
;
The following automatic conversions were performed:

'_refine_ls_weighting_scheme' value 'calc
w=1/[\s^2^(Fo^2^)+(0.4138P)^2^+14.1298P] where P=(Fo^2^+2Fc^2^)/3'
was changed to 'calc'. New tag '_refine_ls_weighting_details' was
created. The value of the new tag was set to
'w=1/[\s^2^(Fo^2^)+(0.4138P)^2^+14.1298P] where P=(Fo^2^+2Fc^2^)/3'.

Automatic conversion script
Id: cif_fix_values 3143 2015-03-26 13:38:13Z robertas 
;
_cod_original_cell_volume 4585.9(28)
_cod_database_code 4322648

loop_
_symmetry_equiv_pos_as_xyz
'x, y, z'
'-x, y+1/2, -z+1/2'
'-x, -y, -z'
'x, -y-1/2, z-1/2'

loop_
_atom_site_aniso_label
_atom_site_aniso_U_11
_atom_site_aniso_U_22
_atom_site_aniso_U_33
_atom_site_aniso_U_23
_atom_site_aniso_U_13
_atom_site_aniso_U_12
Zn57 0.0602(11) 0.0460(11) 0.0547(11) 0.0029(8) -0.0100(8) -0.0040(8)
N1 0.058(7) 0.058(8) 0.046(7) 0.006(6) -0.010(6) -0.004(6)
N2 0.038(6) 0.065(9) 0.052(7) 0.001(6) -0.004(5) 0.000(6)
N3 0.054(7) 0.055(8) 0.044(6) 0.013(6) 0.000(6) -0.010(6)
N4 0.050(7) 0.061(9) 0.047(7) 0.006(6) -0.004(5) -0.015(6)
C5 0.062(9) 0.033(9) 0.049(8) 0.008(6) -0.010(7) 0.005(7)
C6 0.049(8) 0.045(9) 0.053(9) 0.002(7) -0.010(7) -0.003(7)
C7 0.045(8) 0.042(9) 0.084(11) -0.001(8) 0.002(8) -0.001(7)
C8 0.061(9) 0.043(8) 0.052(8) -0.008(7) -0.013(7) -0.013(7)
C9 0.067(10) 0.055(11) 0.074(10) -0.007(8) -0.009(8) 0.001(8)
C10 0.046(8) 0.052(10) 0.068(10) -0.003(7) -0.012(7) 0.002(7)
C11 0.052(8) 0.058(10) 0.040(7) 0.008(7) -0.004(6) -0.013(7)
C12 0.050(8) 0.056(10) 0.059(9) -0.003(8) 0.001(7) -0.003(7)
C13 0.050(8) 0.046(9) 0.068(9) 0.011(7) -0.015(7) 0.008(7)
C14 0.063(9) 0.040(9) 0.081(10) -0.001(8) 0.003(8) -0.001(8)
C15 0.056(9) 0.031(9) 0.050(8) -0.002(6) 0.000(7) 0.003(7)
C16 0.062(9) 0.044(9) 0.057(8) 0.000(7) 0.010(7) 0.002(7)
C17 0.043(8) 0.064(11) 0.060(9) -0.005(8) 0.005(7) 0.001(8)
C18 0.071(10) 0.034(8) 0.082(10) 0.001(8) 0.012(9) -0.019(8)
C19 0.061(9) 0.052(10) 0.062(9) 0.001(8) -0.011(7) -0.009(8)
C20 0.045(8) 0.063(11) 0.067(10) 0.014(8) 0.006(8) -0.015(7)
C21 0.058(9) 0.081(12) 0.042(8) -0.016(8) -0.007(7) -0.015(8)
C22 0.043(8) 0.060(10) 0.060(9) 0.008(8) 0.003(7) 0.009(7)
C23 0.053(9) 0.085(13) 0.050(8) 0.014(8) -0.027(7) 0.000(8)
C24 0.064(9) 0.055(10) 0.066(10) 0.005(8) 0.000(8) -0.005(8)
C25 0.073(11) 0.056(11) 0.066(9) 0.003(8) -0.021(8) -0.017(9)
C26 0.055(10) 0.065(12) 0.101(12) 0.024(9) 0.018(9) 0.009(9)
C27 0.045(9) 0.060(12) 0.143(16) 0.028(10) 0.025(10) 0.022(8)
C28 0.065(11) 0.048(10) 0.079(10) 0.012(8) -0.022(8) 0.014(9)
C29 0.075(13) 0.064(14) 0.186(21) 0.018(13) 0.015(13) 0.025(10)
C30 0.071(12) 0.038(11) 0.193(20) 0.026(11) 0.028(12) 0.013(9)
C31 0.057(10) 0.055(12) 0.109(13) 0.010(9) -0.011(9) -0.006(8)
N32 0.073(10) 0.051(10) 0.196(18) 0.027(10) 0.008(10) 0.002(8)
C33 0.053(9) 0.060(10) 0.048(9) 0.005(7) -0.012(7) 0.001(7)
C34 0.046(9) 0.111(14) 0.051(9) -0.007(9) -0.005(8) 0.001(8)
C35 0.062(11) 0.109(14) 0.063(10) -0.010(9) -0.012(8) 0.006(10)
C36 0.099(13) 0.046(9) 0.052(9) -0.003(7) -0.011(9) 0.014(9)
C37 0.053(9) 0.083(12) 0.102(13) -0.030(10) -0.019(9) 0.021(9)
C38 0.056(11) 0.096(13) 0.074(11) -0.019(9) -0.012(8) 0.005(9)
C39 0.089(13) 0.103(15) 0.085(13) -0.017(11) -0.012(11) 0.000(11)
N40 0.124(15) 0.198(21) 0.106(13) -0.052(14) -0.058(12) -0.002(14)
C41 0.041(8) 0.059(10) 0.058(9) 0.014(8) 0.018(7) -0.006(7)
C42 0.093(12) 0.046(11) 0.090(12) -0.006(9) 0.033(10) 0.009(8)
C43 0.095(13) 0.084(15) 0.088(13) 0.027(11) 0.025(10) -0.002(11)
C44 0.077(11) 0.046(10) 0.100(13) 0.007(10) 0.019(10) -0.007(9)
C45 0.115(15) 0.053(12) 0.092(13) -0.008(9) 0.017(11) 0.014(10)
C46 0.091(12) 0.074(13) 0.081(11) 0.009(9) 0.042(9) 0.023(10)
C47 0.066(11) 0.091(16) 0.111(15) 0.008(12) 0.014(10) 0.014(11)
N48 0.149(17) 0.050(11) 0.232(23) 0.052(12) 0.056(15) 0.011(11)
C49 0.052(9) 0.057(10) 0.050(9) 0.000(7) 0.001(7) -0.011(7)
C50 0.065(11) 0.126(16) 0.059(10) -0.003(9) 0.003(8) -0.036(10)
C51 0.065(11) 0.093(14) 0.093(13) -0.005(10) -0.012(10) -0.009(9)
C52 0.075(12) 0.042(9) 0.077(12) -0.009(8) -0.010(10) 0.001(8)
C53 0.080(13) 0.142(18) 0.052(10) -0.034(10) 0.004(9) 0.031(12)
C54 0.051(9) 0.107(14) 0.057(10) -0.030(9) 0.001(8) 0.010(9)
C55 0.101(13) 0.081(13) 0.074(12) -0.027(10) -0.022(11) 0.009(10)
N56 0.134(14) 0.118(14) 0.109(13) -0.018(11) -0.052(12) 0.019(11)

loop_
_atom_site_label
_atom_site_type_symbol
_atom_site_fract_x
_atom_site_fract_y
_atom_site_fract_z
_atom_site_U_iso_or_equiv
_atom_site_thermal_displace_type
_atom_site_occupancy
_atom_site_calc_flag
_atom_site_refinement_flags
_atom_site_disorder_group
Zn57 Zn 0.2357(2) 0.04848(5) 0.48891(9) 0.0552(7) Uani 1 d . .
N1 N 0.3120(11) 0.1053(4) 0.5461(6) 0.056(3) Uani 1 d . .
N2 N 0.3491(10) 0.0105(4) 0.5776(6) 0.052(3) Uani 1 d . .
N3 N 0.1486(11) -0.0075(4) 0.4335(6) 0.052(3) Uani 1 d . .
N4 N 0.1391(11) 0.0846(4) 0.3928(6) 0.054(3) Uani 1 d . .
C5 C 0.1505(14) 0.1311(4) 0.3827(8) 0.049(3) Uani 1 d . .
C6 C 0.2136(13) 0.1599(4) 0.4411(8) 0.050(3) Uani 1 d . .
C7 C 0.2835(14) 0.1482(5) 0.5209(9) 0.058(4) Uani 1 d . .
C8 C 0.3469(13) 0.1781(5) 0.5840(8) 0.054(4) Uani 1 d . .
H8 H 0.3446(13) 0.2091(5) 0.5820(8) 0.065 Uiso 1 calc R .
C9 C 0.4108(15) 0.1526(5) 0.6474(10) 0.067(4) Uani 1 d . .
H9 H 0.4571(15) 0.1632(5) 0.6980(10) 0.081 Uiso 1 calc R .
C10 C 0.3957(14) 0.1075(5) 0.6240(9) 0.057(4) Uani 1 d . .
C11 C 0.4619(13) 0.0709(5) 0.6677(7) 0.051(3) Uani 1 d . .
C12 C 0.4423(14) 0.0271(5) 0.6412(8) 0.056(4) Uani 1 d . .
C13 C 0.5204(14) -0.0113(5) 0.6826(9) 0.057(4) Uani 1 d . .
H13 H 0.5922(14) -0.0099(5) 0.7276(9) 0.068 Uiso 1 calc R .
C14 C 0.4695(15) -0.0481(5) 0.6439(9) 0.062(4) Uani 1 d . .
H14 H 0.5009(15) -0.0770(5) 0.6555(9) 0.074 Uiso 1 calc R .
C15 C 0.3562(13) -0.0348(4) 0.5805(8) 0.047(3) Uani 1 d . .
C16 C 0.2684(14) -0.0635(4) 0.5321(8) 0.054(4) Uani 1 d . .
C17 C 0.1619(13) -0.0486(5) 0.4658(9) 0.056(4) Uani 1 d . .
C18 C 0.0618(15) -0.0781(5) 0.4188(9) 0.062(4) Uani 1 d . .
H18 H 0.0473(15) -0.1080(5) 0.4297(9) 0.075 Uiso 1 calc R .
C19 C -0.0075(15) -0.0533(5) 0.3550(9) 0.060(4) Uani 1 d . .
H19 H -0.0784(15) -0.0630(5) 0.3139(9) 0.072 Uiso 1 calc R .
C20 C 0.0504(14) -0.0098(5) 0.3641(9) 0.058(4) Uani 1 d . .
C21 C 0.0195(15) 0.0249(6) 0.3076(8) 0.061(4) Uani 1 d . .
C22 C 0.0668(13) 0.0690(5) 0.3178(8) 0.055(4) Uani 1 d . .
C23 C 0.0330(14) 0.1048(5) 0.2619(9) 0.066(4) Uani 1 d . .
H23 H -0.0178(14) 0.1028(5) 0.2086(9) 0.079 Uiso 1 calc R .
C24 C 0.0882(15) 0.1432(5) 0.2998(9) 0.062(4) Uani 1 d . .
H24 H 0.0855(15) 0.1715(5) 0.2762(9) 0.075 Uiso 1 calc R .
C25 C 0.2015(17) 0.2076(5) 0.4223(9) 0.068(4) Uani 1 d . .
C26 C 0.0839(16) 0.2327(5) 0.4333(10) 0.073(5) Uani 1 d . .
H26 H 0.0095(16) 0.2188(5) 0.4548(10) 0.088 Uiso 1 calc R .
C27 C 0.0728(16) 0.2773(5) 0.4135(12) 0.082(5) Uani 1 d . .
H27 H -0.0059(16) 0.2935(5) 0.4237(12) 0.098 Uiso 1 calc R .
C28 C 0.1781(16) 0.2973(5) 0.3790(10) 0.067(4) Uani 1 d . .
C29 C 0.2988(19) 0.2744(6) 0.3680(14) 0.108(7) Uani 1 d . .
H29 H 0.3725(19) 0.2887(6) 0.3465(14) 0.130 Uiso 1 calc R .
C30 C 0.3079(18) 0.2315(5) 0.3886(13) 0.100(6) Uani 1 d . .
H30 H 0.3895(18) 0.2163(5) 0.3802(13) 0.120 Uiso 1 calc R .
C31 C 0.1659(16) 0.3444(6) 0.3528(11) 0.076(5) Uani 1 d . .
N32 N 0.1601(15) 0.3800(5) 0.3314(12) 0.108(6) Uani 1 d . .
C33 C -0.0680(14) 0.0137(5) 0.2250(8) 0.055(4) Uani 1 d . .
C34 C -0.0028(15) -0.0043(6) 0.1612(9) 0.071(5) Uani 1 d . .
H34 H 0.0950(15) -0.0068(6) 0.1696(9) 0.085 Uiso 1 calc R .
C35 C -0.0729(16) -0.0187(6) 0.0871(9) 0.080(5) Uani 1 d . .
H35 H -0.0276(16) -0.0343(6) 0.0486(9) 0.096 Uiso 1 calc R .
C36 C -0.2171(18) -0.0087(5) 0.0717(9) 0.068(4) Uani 1 d . .
C37 C -0.2854(15) 0.0106(6) 0.1316(11) 0.082(5) Uani 1 d . .
H37 H -0.3815(15) 0.0165(6) 0.1207(11) 0.098 Uiso 1 calc R .
C38 C -0.2090(16) 0.0217(6) 0.2107(10) 0.077(5) Uani 1 d . .
H38 H -0.2551(16) 0.0342(6) 0.2523(10) 0.093 Uiso 1 calc R .
C39 C -0.2962(20) -0.0202(7) -0.0106(12) 0.095(6) Uani 1 d . .
N40 N -0.3551(20) -0.0286(8) -0.0705(12) 0.149(8) Uani 1 d . .
C41 C 0.2784(13) -0.1116(5) 0.5511(9) 0.051(4) Uani 1 d . .
C42 C 0.2422(17) -0.1295(5) 0.6233(10) 0.074(5) Uani 1 d . .
H42 H 0.2098(17) -0.1107(5) 0.6623(10) 0.089 Uiso 1 calc R .
C43 C 0.2520(18) -0.1742(6) 0.6402(11) 0.088(5) Uani 1 d . .
H43 H 0.2264(18) -0.1857(6) 0.6896(11) 0.105 Uiso 1 calc R .
C44 C 0.3017(17) -0.2018(5) 0.5811(12) 0.073(4) Uani 1 d . .
C45 C 0.3363(20) -0.1857(6) 0.5111(12) 0.086(5) Uani 1 d . .
H45 H 0.3706(20) -0.2045(6) 0.4726(12) 0.104 Uiso 1 calc R .
C46 C 0.3213(18) -0.1400(6) 0.4946(10) 0.079(5) Uani 1 d . .
H46 H 0.3413(18) -0.1290(6) 0.4436(10) 0.095 Uiso 1 calc R .
C47 C 0.3128(17) -0.2509(7) 0.5990(12) 0.089(5) Uani 1 d . .
N48 N 0.3260(21) -0.2868(6) 0.6127(14) 0.141(8) Uani 1 d . .
C49 C 0.5553(14) 0.0813(5) 0.7496(8) 0.054(4) Uani 1 d . .
C50 C 0.6967(17) 0.0882(6) 0.7477(10) 0.084(5) Uani 1 d . .
H50 H 0.7334(17) 0.0873(6) 0.6971(10) 0.100 Uiso 1 calc R .
C51 C 0.7852(18) 0.0968(6) 0.8227(12) 0.086(5) Uani 1 d . .
H51 H 0.8818(18) 0.1003(6) 0.8228(12) 0.103 Uiso 1 calc R .
C52 C 0.7276(18) 0.0997(5) 0.8949(11) 0.066(4) Uani 1 d . .
C53 C 0.5864(19) 0.0924(7) 0.8976(10) 0.092(6) Uani 1 d . .
H53 H 0.5491(19) 0.0933(7) 0.9481(10) 0.110 Uiso 1 calc R .
C54 C 0.5000(15) 0.0835(6) 0.8214(9) 0.072(5) Uani 1 d . .
H54 H 0.4038(15) 0.0791(6) 0.8211(9) 0.087 Uiso 1 calc R .
C55 C 0.8171(20) 0.1085(6) 0.9704(11) 0.089(5) Uani 1 d . .
N56 N 0.8878(19) 0.1158(6) 1.0335(11) 0.127(6) Uani 1 d . .
C58 C 0.0651(21) 0.6985(6) 0.8132(11) 0.157(10) Uiso 1 d G .
H58 H 0.0320(21) 0.6702(6) 0.7976(11) 0.188 Uiso 1 calc R .
C59 C 0.1956(19) 0.7107(6) 0.8006(11) 0.149(9) Uiso 1 d G .
H59 H 0.2528(28) 0.6909(9) 0.7763(16) 0.179 Uiso 1 calc R .
C60 C 0.2434(16) 0.7516(6) 0.8232(10) 0.146(9) Uiso 1 d G .
H60 H 0.3338(21) 0.7601(9) 0.8145(15) 0.175 Uiso 1 calc R .
C61 C 0.1609(20) 0.7802(5) 0.8583(10) 0.140(8) Uiso 1 d G .
H61 H 0.1940(30) 0.8085(7) 0.8739(15) 0.168 Uiso 1 calc R .
C62 C 0.0305(19) 0.7680(6) 0.8708(11) 0.188(12) Uiso 1 d G .
H62 H -0.0267(28) 0.7878(9) 0.8952(16) 0.225 Uiso 1 calc R .
C63 C -0.0174(17) 0.7271(7) 0.8483(11) 0.156(10) Uiso 1 d G .
H63 H -0.1078(22) 0.7186(10) 0.8570(16) 0.187 Uiso 1 calc R .
Cl65 Cl 0.4647(29) 0.6435(19) 0.4100(19) 0.737(37) Uiso 0.512(13) d PG 1
Cl66 Cl 0.5861(23) 0.6580(8) 0.2672(14) 0.223(9) Uiso 0.512(13) d PG 1
Cl67 Cl 0.7472(23) 0.6437(8) 0.4177(13) 0.238(11) Uiso 0.512(13) d PG 1
C64 C 0.5973(22) 0.6322(7) 0.3582(12) 0.112(14) Uiso 0.512(13) d PG 1
H64 H 0.5959 0.6002 0.3471 0.134 Uiso 0.51 calc P 1
Cl9' Cl 0.4297(14) 0.6217(5) 0.3503(8) 0.131(6) Uiso 0.488(13) d PG 2
Cl7' Cl 0.5992(31) 0.6856(10) 0.2976(14) 0.293(16) Uiso 0.488(13) d PG 2
Cl8' Cl 0.5701(25) 0.6772(8) 0.4617(13) 0.249(12) Uiso 0.488(13) d PG 2
C64' C 0.5736(15) 0.6511(5) 0.3725(10) 0.641(145) Uiso 0.488(13) d PG 2
H64' H 0.6533 0.6304 0.3799 0.769 Uiso 0.49 calc P 2

loop_
_atom_type_symbol
_atom_type_description
_atom_type_scat_dispersion_real
_atom_type_scat_dispersion_imag
_atom_type_scat_source
C C 0.0033 0.0016 'International Tables Vol C Tables 4.2.6.8 and 6.1.1.4'
H H 0.0000 0.0000 'International Tables Vol C Tables 4.2.6.8 and 6.1.1.4'
Zn Zn 0.2839 1.4301 'International Tables Vol C Tables 4.2.6.8 and 6.1.1.4'
N N 0.0061 0.0033 'International Tables Vol C Tables 4.2.6.8 and 6.1.1.4'
Cl Cl 0.1484 0.1585 'International Tables Vol C Tables 4.2.6.8 and 6.1.1.4'

loop_
_geom_angle_atom_site_label_1
_geom_angle_atom_site_label_2
_geom_angle_atom_site_label_3
_geom_angle
_geom_angle_site_symmetry_1
_geom_angle_site_symmetry_3
_geom_angle_publ_flag
N4 Zn57 N2 173.8(4) . . ?
N4 Zn57 N1 89.7(4) . . ?
N2 Zn57 N1 91.6(4) . . ?
N4 Zn57 N3 89.4(4) . . ?
N2 Zn57 N3 89.6(4) . . ?
N1 Zn57 N3 176.8(4) . . ?
C7 N1 C10 106.7(11) . . ?
C7 N1 Zn57 127.9(9) . . ?
C10 N1 Zn57 125.2(9) . . ?
C12 N2 C15 108.4(11) . . ?
C12 N2 Zn57 124.0(10) . . ?
C15 N2 Zn57 127.4(8) . . ?
C17 N3 C20 107.0(11) . . ?
C17 N3 Zn57 125.5(9) . . ?
C20 N3 Zn57 126.8(9) . . ?
C22 N4 C5 105.7(10) . . ?
C22 N4 Zn57 127.6(10) . . ?
C5 N4 Zn57 126.0(8) . . ?
C6 C5 N4 125.9(11) . . ?
C6 C5 C24 124.9(13) . . ?
N4 C5 C24 109.2(11) . . ?
C5 C6 C7 125.6(12) . . ?
C5 C6 C25 117.8(11) . . ?
C7 C6 C25 116.5(11) . . ?
N1 C7 C6 123.8(12) . . ?
N1 C7 C8 109.5(12) . . ?
C6 C7 C8 126.4(13) . . ?
C9 C8 C7 106.5(13) . . ?
C8 C9 C10 108.9(13) . . ?
N1 C10 C9 108.2(12) . . ?
N1 C10 C11 125.1(12) . . ?
C9 C10 C11 126.5(13) . . ?
C12 C11 C10 123.7(11) . . ?
C12 C11 C49 120.0(12) . . ?
C10 C11 C49 116.3(12) . . ?
N2 C12 C11 128.8(13) . . ?
N2 C12 C13 107.1(12) . . ?
C11 C12 C13 124.1(12) . . ?
C14 C13 C12 107.7(12) . . ?
C13 C14 C15 107.2(12) . . ?
N2 C15 C16 125.7(12) . . ?
N2 C15 C14 109.3(11) . . ?
C16 C15 C14 125.0(12) . . ?
C15 C16 C17 123.0(13) . . ?
C15 C16 C41 118.6(12) . . ?
C17 C16 C41 118.4(12) . . ?
N3 C17 C16 126.4(12) . . ?
N3 C17 C18 109.9(12) . . ?
C16 C17 C18 123.4(14) . . ?
C19 C18 C17 106.3(12) . . ?
C18 C19 C20 106.4(12) . . ?
N3 C20 C21 124.3(12) . . ?
N3 C20 C19 110.3(12) . . ?
C21 C20 C19 125.3(13) . . ?
C20 C21 C22 126.5(12) . . ?
C20 C21 C33 117.1(13) . . ?
C22 C21 C33 116.4(13) . . ?
N4 C22 C21 122.4(12) . . ?
N4 C22 C23 110.0(13) . . ?
C21 C22 C23 127.0(13) . . ?
C24 C23 C22 108.3(12) . . ?
C23 C24 C5 106.7(12) . . ?
C26 C25 C30 114.4(14) . . ?
C26 C25 C6 123.3(14) . . ?
C30 C25 C6 122.3(15) . . ?
C27 C26 C25 122.5(14) . . ?
C28 C27 C26 119.2(14) . . ?
C27 C28 C29 121.0(15) . . ?
C27 C28 C31 120.5(14) . . ?
C29 C28 C31 118.5(16) . . ?
C30 C29 C28 118.7(19) . . ?
C29 C30 C25 124.1(17) . . ?
N32 C31 C28 177.7(20) . . ?
C38 C33 C34 118.7(13) . . ?
C38 C33 C21 122.1(13) . . ?
C34 C33 C21 119.2(12) . . ?
C35 C34 C33 123.9(14) . . ?
C34 C35 C36 116.5(15) . . ?
C37 C36 C35 121.2(13) . . ?
C37 C36 C39 119.8(15) . . ?
C35 C36 C39 119.0(15) . . ?
C36 C37 C38 119.7(14) . . ?
C33 C38 C37 119.4(15) . . ?
N40 C39 C36 179.5(25) . . ?
C46 C41 C42 117.3(14) . . ?
C46 C41 C16 119.8(13) . . ?
C42 C41 C16 122.9(13) . . ?
C43 C42 C41 122.4(15) . . ?
C42 C43 C44 117.9(15) . . ?
C45 C44 C43 121.1(16) . . ?
C45 C44 C47 120.5(17) . . ?
C43 C44 C47 118.3(17) . . ?
C44 C45 C46 119.6(16) . . ?
C41 C46 C45 121.6(15) . . ?
N48 C47 C44 177.5(20) . . ?
C54 C49 C50 121.1(13) . . ?
C54 C49 C11 120.3(12) . . ?
C50 C49 C11 118.6(12) . . ?
C49 C50 C51 119.5(15) . . ?
C52 C51 C50 118.8(16) . . ?
C51 C52 C53 122.1(15) . . ?
C51 C52 C55 118.7(17) . . ?
C53 C52 C55 119.1(17) . . ?
C52 C53 C54 117.8(15) . . ?
C49 C54 C53 120.6(14) . . ?
N56 C55 C52 178.4(23) . . ?
C63 C58 C59 120.0 . . ?
C58 C59 C60 120.0 . . ?
C61 C60 C59 120.0 . . ?
C60 C61 C62 120.0 . . ?
C61 C62 C63 120.0 . . ?
C62 C63 C58 120.0 . . ?
Cl65 C64 Cl66 113.1 . . ?
Cl65 C64 Cl67 109.5 . . ?
Cl66 C64 Cl67 111.5 . . ?
Cl7' C64' Cl9' 112.8 . . ?
Cl7' C64' Cl8' 111.5 . . ?
Cl9' C64' Cl8' 109.5 . . ?

loop_
_geom_bond_atom_site_label_1
_geom_bond_atom_site_label_2
_geom_bond_distance
_geom_bond_site_symmetry_2
_geom_bond_publ_flag
Zn57 N4 2.011(10) . ?
Zn57 N2 2.025(10) . ?
Zn57 N1 2.028(11) . ?
Zn57 N3 2.031(11) . ?
N1 C7 1.37(2) . ?
N1 C10 1.40(2) . ?
N2 C12 1.36(2) . ?
N2 C15 1.36(2) . ?
N3 C17 1.34(2) . ?
N3 C20 1.36(2) . ?
N4 C22 1.39(2) . ?
N4 C5 1.41(2) . ?
C5 C6 1.36(2) . ?
C5 C24 1.43(2) . ?
C6 C7 1.41(2) . ?
C6 C25 1.46(2) . ?
C7 C8 1.43(2) . ?
C8 C9 1.35(2) . ?
C9 C10 1.41(2) . ?
C10 C11 1.41(2) . ?
C11 C12 1.39(2) . ?
C11 C49 1.52(2) . ?
C12 C13 1.48(2) . ?
C13 C14 1.33(2) . ?
C14 C15 1.44(2) . ?
C15 C16 1.37(2) . ?
C16 C17 1.44(2) . ?
C16 C41 1.48(2) . ?
C17 C18 1.44(2) . ?
C18 C19 1.37(2) . ?
C19 C20 1.42(2) . ?
C20 C21 1.39(2) . ?
C21 C22 1.40(2) . ?
C21 C33 1.51(2) . ?
C22 C23 1.41(2) . ?
C23 C24 1.38(2) . ?
C25 C26 1.38(2) . ?
C25 C30 1.41(2) . ?
C26 C27 1.38(2) . ?
C27 C28 1.35(2) . ?
C28 C29 1.38(2) . ?
C28 C31 1.48(2) . ?
C29 C30 1.33(2) . ?
C31 N32 1.12(2) . ?
C33 C38 1.36(2) . ?
C33 C34 1.38(2) . ?
C34 C35 1.36(2) . ?
C35 C36 1.40(2) . ?
C36 C37 1.37(2) . ?
C36 C39 1.47(2) . ?
C37 C38 1.42(2) . ?
C39 N40 1.08(2) . ?
C41 C46 1.35(2) . ?
C41 C42 1.37(2) . ?
C42 C43 1.37(2) . ?
C43 C44 1.39(2) . ?
C44 C45 1.31(2) . ?
C44 C47 1.50(3) . ?
C45 C46 1.40(2) . ?
C47 N48 1.10(2) . ?
C49 C54 1.34(2) . ?
C49 C50 1.37(2) . ?
C50 C51 1.40(2) . ?
C51 C52 1.36(2) . ?
C52 C53 1.38(2) . ?
C52 C55 1.41(2) . ?
C53 C54 1.41(2) . ?
C55 N56 1.16(2) . ?
C58 C63 1.342(9) . ?
C58 C59 1.342(9) . ?
C59 C60 1.342(9) . ?
C60 C61 1.342(9) . ?
C61 C62 1.342(10) . ?
C62 C63 1.342(10) . ?
Cl65 C64 1.64(2) . ?
Cl66 C64 1.65(2) . ?
Cl67 C64 1.65(2) . ?
Cl9' C64' 1.63(2) . ?
Cl7' C64' 1.63(2) . ?
Cl8' C64' 1.64(2) . ?
